data_9008033
loop_
_publ_author_name
'Gossner, B.'
'Kraus, O.'

_publ_section_title
;
 Das kristallgitter von ammoniumhexafluorosilikat (NH4)2SiF6
;
_journal_name_full 'Zeitschrift fur Kristallographie'
_journal_page_first 223
_journal_page_last 225
_journal_volume 88
_journal_year 1934
_chemical_formula_structural (NH4)2SiF6
_chemical_formula_sum 'F6 N2 Si'
_space_group_IT_number 164
_symmetry_space_group_name_Hall '-P 3 2"'
_symmetry_space_group_name_H-M 'P -3 m 1'
_cell_angle_alpha 90
_cell_angle_beta 90
_cell_angle_gamma 120
_cell_length_a 5.76
_cell_length_b 5.76
_cell_length_c 4.77
_cell_formula_units_Z 1
_cell_volume 137.055
_database_code_amcsd 0010534
_exptl_crystal_density_diffrn 2.061
_cod_original_formula_sum 'Si F6 N2'
_cod_database_code 9008033
_amcsd_formula_title (NH4)2SiF6

loop_
_space_group_symop_operation_xyz
x,y,z
-y,-x,z
y,-x+y,-z
-x,-x+y,-z
-x+y,-x,z
-x+y,y,z
-x,-y,-z
y,x,-z
-y,x-y,z
x,x-y,z
x-y,x,-z
x-y,-y,-z

loop_
_atom_site_label
_atom_site_fract_x
_atom_site_fract_y
_atom_site_fract_z
_atom_site_attached_hydrogens
Si 0.00000 0.00000 0.00000 0
F 0.13600 -0.13600 0.20000 0
N 0.33333 0.66667 0.25000 4

loop_
_cod_related_entry_id
_cod_related_entry_database
_cod_related_entry_code
1 AMCSD 0010534
